data_7217090
loop_
_publ_author_name
'Khavasi, Hamid Reza'
'Esmaeili, Maryam'

_publ_section_title
;
 Temperature-dependent halogen&#x22EF;halogen synthon crossover in
 coordination compounds
;
_journal_issue 36
_journal_name_full CrystEngComm
_journal_page_first 8479
_journal_paper_doi 10.1039/C4CE00692E
_journal_volume 16
_journal_year 2014
_chemical_formula_sum 'C12 H9 Br Hg I2 N2 O'
_chemical_formula_weight 731.50
_chemical_name_systematic
; 
 ? 
;
_space_group_IT_number 15
_symmetry_cell_setting monoclinic
_symmetry_space_group_name_Hall '-C 2yc'
_symmetry_space_group_name_H-M 'C 1 2/c 1'
_atom_sites_solution_hydrogens geom
_atom_sites_solution_primary direct
_atom_sites_solution_secondary difmap
_audit_creation_method SHELXL-97
_cell_angle_alpha 90.00
_cell_angle_beta 99.658(5)
_cell_angle_gamma 90.00
_cell_formula_units_Z 8
_cell_length_a 25.3903(15)
_cell_length_b 14.1304(6)
_cell_length_c 9.1996(6)
_cell_measurement_reflns_used 13230
_cell_measurement_temperature 298(2)
_cell_measurement_theta_max 26.00
_cell_measurement_theta_min 1.63
_cell_volume 3253.8(3)
_computing_cell_refinement 'X-Area 1.31 (Stoe & Cie GmbH, 2005)'
_computing_data_collection 'X-Area 1.31 (Stoe & Cie GmbH, 2005)'
_computing_data_reduction 'X-Area 1.31 (Stoe & Cie GmbH, 2005)'
_computing_molecular_graphics 'ORTEP-3 for Windows (Farrugia, 1997)'
_computing_publication_material 'WinGX (Farrugia, 1999)'
_computing_structure_refinement 'SHELXL-97 (Sheldrick, 1997)'
_computing_structure_solution 'SHELXS-97 (Sheldrick, 1990)'
_diffrn_ambient_temperature 298(2)
_diffrn_detector_area_resol_mean '0.15 mm'
_diffrn_measured_fraction_theta_full 1.000
_diffrn_measured_fraction_theta_max 1.000
_diffrn_measurement_device_type 'STOE IPDS II'
_diffrn_measurement_method 'rotation method'
_diffrn_radiation_monochromator graphite
_diffrn_radiation_source 'fine-focus sealed tube'
_diffrn_radiation_type MoK\a
_diffrn_radiation_wavelength 0.71073
_diffrn_reflns_av_R_equivalents 0.0985
_diffrn_reflns_av_sigmaI/netI 0.0827
_diffrn_reflns_limit_h_max 31
_diffrn_reflns_limit_h_min -31
_diffrn_reflns_limit_k_max 17
_diffrn_reflns_limit_k_min -17
_diffrn_reflns_limit_l_max 11
_diffrn_reflns_limit_l_min -11
_diffrn_reflns_number 13230
_diffrn_reflns_theta_full 26.00
_diffrn_reflns_theta_max 26.00
_diffrn_reflns_theta_min 1.63
_exptl_absorpt_coefficient_mu 15.705
_exptl_absorpt_correction_T_max 0.1948
_exptl_absorpt_correction_T_min 0.0370
_exptl_absorpt_correction_type numerical
_exptl_absorpt_process_details 'shape of crystal determined optically'
_exptl_crystal_colour Colorless
_exptl_crystal_density_diffrn 2.987
_exptl_crystal_density_method 'not measured'
_exptl_crystal_description Block
_exptl_crystal_F_000 2592
_exptl_crystal_size_max 0.35
_exptl_crystal_size_mid 0.12
_exptl_crystal_size_min 0.11
_refine_diff_density_max 1.614
_refine_diff_density_min -1.248
_refine_diff_density_rms 0.347
_refine_ls_extinction_method none
_refine_ls_goodness_of_fit_ref 1.023
_refine_ls_hydrogen_treatment constr
_refine_ls_matrix_type full
_refine_ls_number_parameters 172
_refine_ls_number_reflns 3201
_refine_ls_number_restraints 0
_refine_ls_restrained_S_all 1.023
_refine_ls_R_factor_all 0.0862
_refine_ls_R_factor_gt 0.0640
_refine_ls_shift/su_max 0.006
_refine_ls_shift/su_mean 0.000
_refine_ls_structure_factor_coef Fsqd
_refine_ls_weighting_details 'calc w=1/[\s^2^(Fo^2^)+(0.0738P)^2^+0.0000P] where P=(Fo^2^+2Fc^2^)/3'
_refine_ls_weighting_scheme calc
_refine_ls_wR_factor_gt 0.1406
_refine_ls_wR_factor_ref 0.1517
_reflns_number_gt 2328
_reflns_number_total 3201
_reflns_threshold_expression >2sigma(I)
_cod_data_source_file c4ce00692e1.cif
_cod_data_source_block d:\determination\solution\754\kh754-abs1
_cod_depositor_comments
;
The following automatic conversions were performed:

'_symmetry_cell_setting' value 'Monoclinic' changed to 'monoclinic'
according to
/usr/data/users/saulius/crontab/automatic-downloads/rss-feeds/RSC/lib/dictionaries/cif_core.dic
dictionary named 'cif_core.dic' version 2.4.2 from 2011-04-26.

Automatic conversion script
Id: cif_fix_values 2281 2013-09-26 08:29:07Z andrius 

 Adding full bibliography for 7217090--7217091.cif.
;
_cod_original_sg_symbol_H-M C2/c
_cod_original_formula_sum 'C12 H9 Br1 Hg1 I2 N2 O1'
_cod_database_code 7217090

loop_
_symmetry_equiv_pos_as_xyz
'x, y, z'
'-x, y, -z+1/2'
'x+1/2, y+1/2, z'
'-x+1/2, y+1/2, -z+1/2'
'-x, -y, -z'
'x, -y, z-1/2'
'-x+1/2, -y+1/2, -z'
'x+1/2, -y+1/2, z-1/2'

loop_
_atom_site_label
_atom_site_type_symbol
_atom_site_fract_x
_atom_site_fract_y
_atom_site_fract_z
_atom_site_U_iso_or_equiv
_atom_site_adp_type
_atom_site_occupancy
_atom_site_symmetry_multiplicity
_atom_site_calc_flag
_atom_site_refinement_flags
C1 C 0.3130(5) 0.3574(8) 0.4221(10) 0.035(2) Uani 1 1 d .
H1 H 0.3067 0.4166 0.3784 0.042 Uiso 1 1 calc R
C2 C 0.2942(5) 0.2763(9) 0.3466(11) 0.044(3) Uani 1 1 d .
H2 H 0.2747 0.2802 0.2518 0.053 Uiso 1 1 calc R
C3 C 0.3047(5) 0.1900(9) 0.4133(11) 0.041(3) Uani 1 1 d .
H3 H 0.2916 0.1357 0.3624 0.050 Uiso 1 1 calc R
C4 C 0.3506(5) 0.2599(8) 0.6244(10) 0.036(2) Uani 1 1 d .
H4 H 0.3693 0.2540 0.7200 0.043 Uiso 1 1 calc R
C5 C 0.3416(4) 0.3493(8) 0.5644(10) 0.032(2) Uani 1 1 d .
C6 C 0.3621(5) 0.4303(8) 0.6612(10) 0.032(2) Uani 1 1 d .
C7 C 0.3981(4) 0.5899(7) 0.6730(10) 0.031(2) Uani 1 1 d .
C8 C 0.4329(4) 0.5856(9) 0.8053(11) 0.040(3) Uani 1 1 d .
H8 H 0.4441 0.5274 0.8468 0.048 Uiso 1 1 calc R
C9 C 0.4508(4) 0.6693(9) 0.8755(11) 0.038(2) Uani 1 1 d .
C10 C 0.4379(6) 0.7560(10) 0.8133(15) 0.053(3) Uani 1 1 d .
H10 H 0.4510 0.8113 0.8607 0.063 Uiso 1 1 calc R
C11 C 0.4048(6) 0.7590(9) 0.6784(14) 0.054(3) Uani 1 1 d .
H11 H 0.3958 0.8174 0.6349 0.064 Uiso 1 1 calc R
C12 C 0.3854(5) 0.6803(9) 0.6081(12) 0.046(3) Uani 1 1 d .
H12 H 0.3636 0.6847 0.5165 0.056 Uiso 1 1 calc R
O1 O 0.3646(5) 0.4225(6) 0.7954(8) 0.057(3) Uani 1 1 d .
N1 N 0.3332(4) 0.1809(7) 0.5490(9) 0.039(2) Uani 1 1 d .
N2 N 0.3771(4) 0.5080(6) 0.5967(8) 0.034(2) Uani 1 1 d .
H2B H 0.3738 0.5081 0.5022 0.041 Uiso 1 1 calc R
Br1 Br 0.49487(6) 0.66192(13) 1.06384(15) 0.0650(4) Uani 1 1 d .
Hg1 Hg 0.35142(2) 0.02430(4) 0.64515(6) 0.0566(2) Uani 1 1 d .
I1 I 0.42908(4) 0.03706(7) 0.87066(9) 0.0575(3) Uani 1 1 d .
I2 I 0.27297(4) -0.07620(7) 0.49607(10) 0.0597(3) Uani 1 1 d .

loop_
_atom_site_aniso_label
_atom_site_aniso_U_11
_atom_site_aniso_U_22
_atom_site_aniso_U_33
_atom_site_aniso_U_23
_atom_site_aniso_U_13
_atom_site_aniso_U_12
C1 0.045(6) 0.033(6) 0.026(4) 0.006(4) 0.001(4) 0.016(5)
C2 0.057(8) 0.042(7) 0.030(5) 0.007(5) 0.001(5) 0.004(6)
C3 0.057(7) 0.035(6) 0.030(5) -0.001(5) 0.003(5) -0.008(6)
C4 0.053(7) 0.032(6) 0.021(4) 0.001(4) 0.003(4) -0.006(5)
C5 0.032(6) 0.037(6) 0.027(4) 0.000(4) 0.010(4) 0.002(5)
C6 0.045(6) 0.028(5) 0.024(4) -0.002(4) 0.008(4) 0.001(5)
C7 0.044(6) 0.022(5) 0.031(4) 0.007(4) 0.017(4) 0.002(5)
C8 0.035(6) 0.052(7) 0.034(5) 0.002(5) 0.011(5) 0.001(5)
C9 0.028(5) 0.050(7) 0.037(5) -0.004(5) 0.009(4) 0.003(5)
C10 0.052(8) 0.045(8) 0.061(7) -0.017(6) 0.010(6) -0.012(6)
C11 0.067(9) 0.034(7) 0.060(7) -0.003(6) 0.012(7) 0.013(7)
C12 0.061(8) 0.039(7) 0.039(5) 0.008(5) 0.011(6) 0.007(6)
O1 0.115(8) 0.036(5) 0.023(3) -0.001(3) 0.016(4) -0.013(5)
N1 0.049(6) 0.028(5) 0.037(4) 0.006(4) -0.001(4) 0.003(4)
N2 0.051(6) 0.030(5) 0.022(3) 0.001(3) 0.006(4) 0.004(4)
Br1 0.0579(9) 0.0801(11) 0.0518(7) -0.0083(7) -0.0059(6) -0.0133(8)
Hg1 0.0616(4) 0.0346(3) 0.0637(3) 0.0033(2) -0.0178(2) -0.0026(2)
I1 0.0540(5) 0.0636(6) 0.0497(5) -0.0089(4) -0.0062(4) 0.0039(5)
I2 0.0545(6) 0.0475(5) 0.0698(5) -0.0100(4) -0.0109(4) -0.0048(4)

loop_
_atom_type_symbol
_atom_type_description
_atom_type_scat_dispersion_real
_atom_type_scat_dispersion_imag
_atom_type_scat_source
C C 0.0033 0.0016 'International Tables Vol C Tables 4.2.6.8 and 6.1.1.4'
H H 0.0000 0.0000 'International Tables Vol C Tables 4.2.6.8 and 6.1.1.4'
O O 0.0106 0.0060 'International Tables Vol C Tables 4.2.6.8 and 6.1.1.4'
N N 0.0061 0.0033 'International Tables Vol C Tables 4.2.6.8 and 6.1.1.4'
Br Br -0.2901 2.4595 'International Tables Vol C Tables 4.2.6.8 and 6.1.1.4'
Hg Hg -2.3894 9.2266 'International Tables Vol C Tables 4.2.6.8 and 6.1.1.4'
I I -0.4742 1.8119 'International Tables Vol C Tables 4.2.6.8 and 6.1.1.4'

loop_
_geom_angle_atom_site_label_1
_geom_angle_atom_site_label_2
_geom_angle_atom_site_label_3
_geom_angle
C2 C1 C5 119.1(10)
C2 C1 H1 120.5
C5 C1 H1 120.5
C3 C2 C1 119.2(10)
C3 C2 H2 120.4
C1 C2 H2 120.4
N1 C3 C2 122.4(11)
N1 C3 H3 118.8
C2 C3 H3 118.8
N1 C4 C5 122.2(9)
N1 C4 H4 118.9
C5 C4 H4 118.9
C4 C5 C1 118.5(10)
C4 C5 C6 116.5(9)
C1 C5 C6 125.0(10)
O1 C6 N2 123.4(10)
O1 C6 C5 118.9(10)
N2 C6 C5 117.7(8)
C8 C7 N2 122.3(10)
C8 C7 C12 118.4(11)
N2 C7 C12 119.2(10)
C7 C8 C9 118.9(12)
C7 C8 H8 120.5
C9 C8 H8 120.5
C10 C9 C8 122.1(11)
C10 C9 Br1 119.6(10)
C8 C9 Br1 118.3(9)
C9 C10 C11 118.2(12)
C9 C10 H10 120.9
C11 C10 H10 120.9
C12 C11 C10 122.0(13)
C12 C11 H11 119.0
C10 C11 H11 119.0
C11 C12 C7 120.3(12)
C11 C12 H12 119.9
C7 C12 H12 119.9
C3 N1 C4 118.6(10)
C3 N1 Hg1 118.2(8)
C4 N1 Hg1 123.2(7)
C6 N2 C7 124.5(8)
C6 N2 H2B 117.7
C7 N2 H2B 117.7
N1 Hg1 I1 107.6(2)
N1 Hg1 I2 102.9(2)
I1 Hg1 I2 148.48(4)

loop_
_geom_bond_atom_site_label_1
_geom_bond_atom_site_label_2
_geom_bond_distance
C1 C2 1.384(16)
C1 C5 1.391(14)
C1 H1 0.9300
C2 C3 1.371(17)
C2 H2 0.9300
C3 N1 1.340(14)
C3 H3 0.9300
C4 N1 1.349(14)
C4 C5 1.382(16)
C4 H4 0.9300
C5 C6 1.490(15)
C6 O1 1.231(11)
C6 N2 1.332(14)
C7 C8 1.381(15)
C7 N2 1.411(14)
C7 C12 1.423(15)
C8 C9 1.388(17)
C8 H8 0.9300
C9 C10 1.368(19)
C9 Br1 1.901(11)
C10 C11 1.376(19)
C10 H10 0.9300
C11 C12 1.338(19)
C11 H11 0.9300
C12 H12 0.9300
N1 Hg1 2.399(9)
N2 H2B 0.8600
Hg1 I1 2.6176(10)
Hg1 I2 2.6359(10)

loop_
_geom_torsion_atom_site_label_1
_geom_torsion_atom_site_label_2
_geom_torsion_atom_site_label_3
_geom_torsion_atom_site_label_4
_geom_torsion
C5 C1 C2 C3 -0.7(17)
C1 C2 C3 N1 -0.8(19)
N1 C4 C5 C1 0.8(16)
N1 C4 C5 C6 178.8(10)
C2 C1 C5 C4 0.7(16)
C2 C1 C5 C6 -177.1(10)
C4 C5 C6 O1 -30.3(15)
C1 C5 C6 O1 147.5(12)
C4 C5 C6 N2 149.5(10)
C1 C5 C6 N2 -32.7(16)
N2 C7 C8 C9 -178.5(9)
C12 C7 C8 C9 5.0(15)
C7 C8 C9 C10 -4.3(16)
C7 C8 C9 Br1 175.8(7)
C8 C9 C10 C11 1.7(18)
Br1 C9 C10 C11 -178.4(9)
C9 C10 C11 C12 0(2)
C10 C11 C12 C7 1(2)
C8 C7 C12 C11 -3.5(17)
N2 C7 C12 C11 180.0(11)
C2 C3 N1 C4 2.2(18)
C2 C3 N1 Hg1 -177.2(9)
C5 C4 N1 C3 -2.3(16)
C5 C4 N1 Hg1 177.1(8)
O1 C6 N2 C7 0.8(18)
C5 C6 N2 C7 -179.0(10)
C8 C7 N2 C6 38.8(16)
C12 C7 N2 C6 -144.8(11)
C3 N1 Hg1 I1 163.7(8)
C4 N1 Hg1 I1 -15.7(9)
C3 N1 Hg1 I2 -24.6(9)
C4 N1 Hg1 I2 156.0(8)
